data_7217872
loop_
_publ_author_name
'Leyssens, T.'
'Tumanova, N.'
'Robeyns, K.'
'Candoni, N.'
'Veesler, S.'

_publ_section_title
;
 Solution cocrystallization, an effective tool to explore the variety of
 cocrystal systems: caffeine/dicarboxylic acid cocrystals
;
_journal_issue 41
_journal_name_full CrystEngComm
_journal_page_first 9603
_journal_paper_doi 10.1039/C4CE01495B
_journal_volume 16
_journal_year 2014
_chemical_formula_moiety '4(C8 H10 N4 O2), 2(C5 H6 O4), C2 H3 N'
_chemical_formula_sum 'C44 H55 N17 O16'
_chemical_formula_weight 1078.05
_chemical_name_systematic
;
 ?
;
_space_group_crystal_system monoclinic
_space_group_IT_number 9
_space_group_name_Hall 'C -2yc'
_space_group_name_H-M_alt 'C 1 c 1'
_symmetry_space_group_name_Hall 'C -2yc'
_symmetry_space_group_name_H-M 'C 1 c 1'
_atom_sites_solution_hydrogens geom
_audit_creation_method SHELXL-2014
_cell_angle_alpha 90
_cell_angle_beta 96.236(8)
_cell_angle_gamma 90
_cell_formula_units_Z 4
_cell_length_a 44.164(3)
_cell_length_b 3.94516(19)
_cell_length_c 27.676(3)
_cell_measurement_reflns_used 3194
_cell_measurement_temperature 100(2)
_cell_measurement_theta_max 29.4820
_cell_measurement_theta_min 2.1490
_cell_volume 4793.6(7)
_computing_cell_refinement
;
CrysAlisPro, Agilent Technologies,
Version 1.171.37.31 (release 14-01-2014 CrysAlis171 .NET)
(compiled Jan 14 2014,18:38:05)
;
_computing_data_collection MAR
_computing_data_reduction
;
CrysAlisPro, Agilent Technologies,
Version 1.171.37.31 (release 14-01-2014 CrysAlis171 .NET)
(compiled Jan 14 2014,18:38:05)
;
_computing_molecular_graphics 'MERCURY (Macrae et al., 2008)'
_computing_publication_material
;
'MERCURY (Macrae et al., 2008), Platon (Spek, 2009)'



;
_computing_structure_refinement 'SHELXL-2014 (Sheldrick, 2014)'
_computing_structure_solution 'SHELXS-97 (Sheldrick, 1990)'
_diffrn_ambient_temperature 100(2)
_diffrn_measured_fraction_theta_full 0.899
_diffrn_measured_fraction_theta_max 0.899
_diffrn_measurement_device_type 'pilatus 2M'
_diffrn_measurement_method '360 images, \D\F 1.0\% '
_diffrn_radiation_monochromator Si(111)
_diffrn_radiation_source synchrotron
_diffrn_radiation_type synchrotron
_diffrn_radiation_wavelength 0.82103
_diffrn_reflns_av_unetI/netI 0.0588
_diffrn_reflns_Laue_measured_fraction_full 0.899
_diffrn_reflns_Laue_measured_fraction_max 0.899
_diffrn_reflns_limit_h_max 52
_diffrn_reflns_limit_h_min -52
_diffrn_reflns_limit_k_max 4
_diffrn_reflns_limit_k_min -4
_diffrn_reflns_limit_l_max 31
_diffrn_reflns_limit_l_min -31
_diffrn_reflns_number 12341
_diffrn_reflns_point_group_measured_fraction_full 0.890
_diffrn_reflns_point_group_measured_fraction_max 0.890
_diffrn_reflns_theta_full 29.513
_diffrn_reflns_theta_max 29.513
_diffrn_reflns_theta_min 1.710
_exptl_absorpt_coefficient_mu 0.162
_exptl_absorpt_correction_T_max 1.00000
_exptl_absorpt_correction_T_min 0.47179
_exptl_absorpt_correction_type multi-scan
_exptl_absorpt_process_details
;
CrysAlisPro, Agilent Technologies,
Version 1.171.37.31 (release 14-01-2014 CrysAlis171 .NET)
(compiled Jan 14 2014,18:38:05)
Empirical absorption correction using spherical harmonics,
 implemented in SCALE3 ABSPACK scaling algorithm.
;
_exptl_crystal_colour colourless
_exptl_crystal_density_diffrn 1.494
_exptl_crystal_description needle
_exptl_crystal_F_000 2264
_exptl_crystal_size_max 0.45
_exptl_crystal_size_mid 0.04
_exptl_crystal_size_min 0.02
_refine_diff_density_max 0.520
_refine_diff_density_min -0.426
_refine_diff_density_rms 0.103
_refine_ls_abs_structure_details
;
 Flack x determined using 2966 quotients [(I+)-(I-)]/[(I+)+(I-)]
 (Parsons, Flack and Wagner, Acta Cryst. B69 (2013) 249-259).
;
_refine_ls_abs_structure_Flack -0.5(7)
_refine_ls_extinction_method none
_refine_ls_goodness_of_fit_ref 1.037
_refine_ls_hydrogen_treatment constr
_refine_ls_matrix_type full
_refine_ls_number_parameters 712
_refine_ls_number_reflns 12341
_refine_ls_number_restraints 2
_refine_ls_restrained_S_all 1.037
_refine_ls_R_factor_all 0.1003
_refine_ls_R_factor_gt 0.0951
_refine_ls_shift/su_max 0.000
_refine_ls_shift/su_mean 0.000
_refine_ls_structure_factor_coef Fsqd
_refine_ls_weighting_details 'w=1/[\s^2^(Fo^2^)+(0.1525P)^2^+10.0000P] where P=(Fo^2^+2Fc^2^)/3'
_refine_ls_weighting_scheme calc
_refine_ls_wR_factor_gt 0.2474
_refine_ls_wR_factor_ref 0.2544
_reflns_Friedel_coverage 0.979
_reflns_Friedel_fraction_full 0.881
_reflns_Friedel_fraction_max 0.881
_reflns_number_gt 11132
_reflns_number_total 12341
_reflns_threshold_expression 'I > 2\s(I)'
_cod_data_source_file c4ce01495b2.cif
_cod_data_source_block Gam03A
_cod_depositor_comments 'Adding full bibliography for 7217867--7217872.cif.'
_cod_database_code 7217872
_shelx_space_group_comment
;
The symmetry employed for this shelxl refinement is uniquely defined
by the following loop, which should always be used as a source of
symmetry information in preference to the above space-group names.
They are only intended as comments.
;
_shelxl_version_number 2014-3

loop_
_space_group_symop_operation_xyz
'x, y, z'
'x, -y, z+1/2'
'x+1/2, y+1/2, z'
'x+1/2, -y+1/2, z+1/2'

loop_
_atom_site_label
_atom_site_type_symbol
_atom_site_fract_x
_atom_site_fract_y
_atom_site_fract_z
_atom_site_U_iso_or_equiv
_atom_site_adp_type
_atom_site_occupancy
_atom_site_site_symmetry_order
_atom_site_calc_flag
_atom_site_refinement_flags_posn
_atom_site_refinement_flags_adp
N1 N 0.3809(2) 0.255(2) 0.1810(4) 0.032(2) Uani 1 1 d . .
C2 C 0.3673(3) 0.434(3) 0.1434(5) 0.036(3) Uani 1 1 d . .
H2 H 0.3459 0.4654 0.1378 0.043 Uiso 1 1 calc R U
N3 N 0.3868(2) 0.562(2) 0.1149(4) 0.031(2) Uani 1 1 d . .
C4 C 0.4159(2) 0.460(2) 0.1355(4) 0.028(3) Uani 1 1 d . .
C5 C 0.4106(2) 0.271(3) 0.1755(4) 0.029(3) Uani 1 1 d . .
N6 N 0.4345(2) 0.130(2) 0.2048(4) 0.030(2) Uani 1 1 d . .
C7 C 0.4637(3) 0.173(3) 0.1954(5) 0.036(3) Uani 1 1 d . .
N8 N 0.4680(2) 0.368(2) 0.1530(4) 0.032(2) Uani 1 1 d . .
C9 C 0.4455(3) 0.532(3) 0.1225(5) 0.031(3) Uani 1 1 d . .
C10 C 0.3800(3) 0.750(3) 0.0703(5) 0.031(3) Uani 1 1 d . .
H10A H 0.3793 0.5944 0.0425 0.046 Uiso 1 1 calc R U
H10B H 0.3958 0.9208 0.0676 0.046 Uiso 1 1 calc R U
H10C H 0.3602 0.8620 0.0703 0.046 Uiso 1 1 calc R U
C11 C 0.4284(3) -0.056(3) 0.2484(5) 0.044(3) Uani 1 1 d . .
H11A H 0.4454 -0.2091 0.2582 0.065 Uiso 1 1 calc R U
H11B H 0.4096 -0.1874 0.2416 0.065 Uiso 1 1 calc R U
H11C H 0.4261 0.1053 0.2747 0.065 Uiso 1 1 calc R U
O12 O 0.4855(2) 0.056(2) 0.2200(3) 0.041(2) Uani 1 1 d . .
C13 C 0.4990(3) 0.403(3) 0.1407(6) 0.043(3) Uani 1 1 d . .
H13A H 0.4996 0.3445 0.1064 0.065 Uiso 1 1 calc R U
H13B H 0.5124 0.2496 0.1610 0.065 Uiso 1 1 calc R U
H13C H 0.5058 0.6370 0.1463 0.065 Uiso 1 1 calc R U
O14 O 0.45181(18) 0.7185(18) 0.0894(3) 0.0320(18) Uani 1 1 d . .
N15 N 0.4935(2) -0.064(2) 0.4450(4) 0.031(2) Uani 1 1 d . .
C16 C 0.5070(3) 0.092(3) 0.4107(4) 0.030(3) Uani 1 1 d . .
H16 H 0.5284 0.0907 0.4095 0.036 Uiso 1 1 calc R U
N17 N 0.4874(2) 0.255(2) 0.3776(4) 0.031(2) Uani 1 1 d . .
C18 C 0.4586(2) 0.196(3) 0.3925(4) 0.027(2) Uani 1 1 d . .
C19 C 0.4636(2) -0.002(3) 0.4331(5) 0.028(3) Uani 1 1 d . .
N20 N 0.4399(2) -0.107(2) 0.4578(4) 0.032(2) Uani 1 1 d . .
C21 C 0.4103(3) -0.020(3) 0.4409(5) 0.033(3) Uani 1 1 d . .
N22 N 0.4061(2) 0.180(2) 0.3986(4) 0.032(2) Uani 1 1 d . .
C23 C 0.4290(3) 0.309(3) 0.3721(5) 0.035(3) Uani 1 1 d . .
C24 C 0.4944(3) 0.432(3) 0.3351(5) 0.033(3) Uani 1 1 d . .
H24A H 0.5163 0.4815 0.3378 0.050 Uiso 1 1 calc R U
H24B H 0.4829 0.6451 0.3320 0.050 Uiso 1 1 calc R U
H24C H 0.4888 0.2917 0.3063 0.050 Uiso 1 1 calc R U
C25 C 0.4456(3) -0.299(3) 0.5024(5) 0.039(3) Uani 1 1 d . .
H25A H 0.4631 -0.4481 0.5005 0.059 Uiso 1 1 calc R U
H25B H 0.4276 -0.4359 0.5071 0.059 Uiso 1 1 calc R U
H25C H 0.4498 -0.1428 0.5298 0.059 Uiso 1 1 calc R U
O26 O 0.38883(18) -0.098(2) 0.4623(3) 0.039(2) Uani 1 1 d . .
C27 C 0.3743(3) 0.263(3) 0.3820(5) 0.039(3) Uani 1 1 d . .
H27A H 0.3620 0.0559 0.3812 0.058 Uiso 1 1 calc R U
H27B H 0.3731 0.3612 0.3494 0.058 Uiso 1 1 calc R U
H27C H 0.3667 0.4260 0.4045 0.058 Uiso 1 1 calc R U
O28 O 0.42342(19) 0.5013(18) 0.3374(3) 0.0339(19) Uani 1 1 d . .
N31 N 0.2567(2) -0.112(2) -0.0770(4) 0.029(2) Uani 1 1 d . .
C32 C 0.2263(3) -0.121(3) -0.0835(5) 0.038(3) Uani 1 1 d . .
H32 H 0.2150 -0.2287 -0.1104 0.045 Uiso 1 1 calc R U
N33 N 0.2133(2) 0.037(2) -0.0480(4) 0.033(2) Uani 1 1 d . .
C34 C 0.2369(2) 0.158(3) -0.0166(5) 0.035(3) Uani 1 1 d . .
C35 C 0.2628(3) 0.062(3) -0.0349(5) 0.030(3) Uani 1 1 d . .
N36 N 0.2914(2) 0.138(2) -0.0128(4) 0.032(2) Uani 1 1 d . .
C37 C 0.2938(2) 0.309(3) 0.0315(5) 0.033(3) Uani 1 1 d . .
N38 N 0.2667(2) 0.409(2) 0.0495(4) 0.034(2) Uani 1 1 d . .
C39 C 0.2370(3) 0.350(3) 0.0269(5) 0.036(3) Uani 1 1 d . .
C40 C 0.1806(3) 0.055(3) -0.0423(6) 0.042(3) Uani 1 1 d . .
H40A H 0.1689 -0.0448 -0.0709 0.063 Uiso 1 1 calc R U
H40B H 0.1746 0.2925 -0.0391 0.063 Uiso 1 1 calc R U
H40C H 0.1765 -0.0706 -0.0132 0.063 Uiso 1 1 calc R U
C41 C 0.3190(3) 0.042(3) -0.0339(5) 0.038(3) Uani 1 1 d . .
H41A H 0.3368 0.1303 -0.0136 0.057 Uiso 1 1 calc R U
H41B H 0.3184 0.1378 -0.0667 0.057 Uiso 1 1 calc R U
H41C H 0.3202 -0.2051 -0.0356 0.057 Uiso 1 1 calc R U
O42 O 0.31831(18) 0.371(2) 0.0537(3) 0.039(2) Uani 1 1 d . .
C43 C 0.2707(3) 0.579(3) 0.0959(6) 0.046(3) Uani 1 1 d . .
H43A H 0.2515 0.6837 0.1025 0.069 Uiso 1 1 calc R U
H43B H 0.2864 0.7541 0.0954 0.069 Uiso 1 1 calc R U
H43C H 0.2771 0.4138 0.1215 0.069 Uiso 1 1 calc R U
O44 O 0.21463(19) 0.459(2) 0.0451(4) 0.042(2) Uani 1 1 d . .
N45 N 0.1092(2) -0.130(2) 0.2225(4) 0.030(2) Uani 1 1 d . .
C46 C 0.1390(3) -0.179(3) 0.2268(5) 0.032(3) Uani 1 1 d . .
H46 H 0.1489 -0.3018 0.2036 0.039 Uiso 1 1 calc R U
N47 N 0.1540(2) -0.040(2) 0.2669(4) 0.035(2) Uani 1 1 d . .
C48 C 0.1319(3) 0.125(3) 0.2906(5) 0.031(3) Uani 1 1 d . .
C49 C 0.1053(2) 0.060(3) 0.2619(5) 0.030(3) Uani 1 1 d . .
N50 N 0.0776(2) 0.178(2) 0.2749(4) 0.029(2) Uani 1 1 d . .
C51 C 0.0773(3) 0.360(3) 0.3171(5) 0.036(3) Uani 1 1 d . .
N52 N 0.1053(2) 0.422(2) 0.3442(4) 0.030(2) Uani 1 1 d . .
C53 C 0.1342(3) 0.315(3) 0.3340(5) 0.031(3) Uani 1 1 d . .
C54 C 0.1863(3) -0.068(3) 0.2827(6) 0.043(3) Uani 1 1 d . .
H54A H 0.1960 -0.2123 0.2600 0.065 Uiso 1 1 calc R U
H54B H 0.1892 -0.1675 0.3153 0.065 Uiso 1 1 calc R U
H54C H 0.1956 0.1582 0.2835 0.065 Uiso 1 1 calc R U
C55 C 0.0494(3) 0.105(3) 0.2442(5) 0.033(3) Uani 1 1 d . .
H55A H 0.0444 -0.1352 0.2468 0.050 Uiso 1 1 calc R U
H55B H 0.0521 0.1595 0.2103 0.050 Uiso 1 1 calc R U
H55C H 0.0329 0.2435 0.2547 0.050 Uiso 1 1 calc R U
O56 O 0.05379(17) 0.466(2) 0.3308(3) 0.0328(19) Uani 1 1 d . .
C57 C 0.1038(3) 0.604(3) 0.3899(5) 0.037(3) Uani 1 1 d . .
H57A H 0.0892 0.7914 0.3846 0.056 Uiso 1 1 calc R U
H57B H 0.1240 0.6946 0.4013 0.056 Uiso 1 1 calc R U
H57C H 0.0972 0.4490 0.4143 0.056 Uiso 1 1 calc R U
O58 O 0.15742(17) 0.382(2) 0.3604(3) 0.039(2) Uani 1 1 d . .
C61 C 0.3158(3) 0.963(3) 0.2202(7) 0.050(4) Uani 1 1 d . .
O62 O 0.3100(3) 1.072(3) 0.1807(5) 0.065(3) Uani 1 1 d . .
O63 O 0.3443(2) 0.967(2) 0.2438(4) 0.056(3) Uani 1 1 d . .
H63 H 0.3565 1.0428 0.2252 0.084 Uiso 1 1 calc R U
C64 C 0.2915(3) 0.835(4) 0.2499(6) 0.053(4) Uani 1 1 d . .
C65 C 0.2999(4) 0.700(3) 0.2915(6) 0.055(4) Uani 1 1 d . .
H65 H 0.3210 0.6928 0.3021 0.066 Uiso 1 1 calc R U
C66 C 0.2780(4) 0.551(3) 0.3250(5) 0.045(3) Uani 1 1 d . .
O67 O 0.2498(3) 0.540(2) 0.3187(4) 0.051(3) Uani 1 1 d . .
O68 O 0.2932(2) 0.427(2) 0.3636(4) 0.045(2) Uani 1 1 d . .
H68 H 0.2810 0.3454 0.3818 0.067 Uiso 1 1 calc R U
C69 C 0.2590(3) 0.867(4) 0.2276(6) 0.048(4) Uani 1 1 d . .
H69A H 0.2487 0.6479 0.2296 0.073 Uiso 1 1 calc R U
H69B H 0.2587 0.9337 0.1934 0.073 Uiso 1 1 calc R U
H69C H 0.2485 1.0384 0.2452 0.073 Uiso 1 1 calc R U
C71 C 0.0558(3) -0.048(3) 0.0021(5) 0.030(3) Uani 1 1 d . .
O72 O 0.06259(19) -0.145(2) -0.0371(3) 0.041(2) Uani 1 1 d . .
O73 O 0.02849(17) -0.093(2) 0.0152(3) 0.035(2) Uani 1 1 d . .
H73 H 0.0175 -0.1920 -0.0071 0.052 Uiso 1 1 calc R U
C74 C 0.0782(3) 0.131(3) 0.0378(5) 0.034(3) Uani 1 1 d . .
C75 C 0.1100(3) 0.144(3) 0.0229(5) 0.040(3) Uani 1 1 d . .
H75A H 0.1095 0.2480 -0.0094 0.060 Uiso 1 1 calc R U
H75B H 0.1182 -0.0860 0.0218 0.060 Uiso 1 1 calc R U
H75C H 0.1230 0.2799 0.0464 0.060 Uiso 1 1 calc R U
C76 C 0.0695(3) 0.250(3) 0.0777(5) 0.035(3) Uani 1 1 d . .
H76 H 0.0487 0.2179 0.0824 0.042 Uiso 1 1 calc R U
C77 C 0.0889(3) 0.434(3) 0.1171(4) 0.032(3) Uani 1 1 d . .
O78 O 0.11653(19) 0.456(2) 0.1197(4) 0.042(2) Uani 1 1 d . .
O79 O 0.07247(19) 0.556(2) 0.1506(3) 0.036(2) Uani 1 1 d . .
H79 H 0.0839 0.6616 0.1718 0.054 Uiso 1 1 calc R U
N81 N 0.1940(3) 0.347(3) 0.1844(6) 0.064(4) Uani 1 1 d . .
C82 C 0.1869(3) 0.184(4) 0.1511(6) 0.049(3) Uani 1 1 d . .
C83 C 0.1771(4) -0.011(4) 0.1083(6) 0.056(4) Uani 1 1 d . .
H83A H 0.1774 0.1320 0.0794 0.085 Uiso 1 1 calc R U
H83B H 0.1563 -0.0939 0.1103 0.085 Uiso 1 1 calc R U
H83C H 0.1908 -0.2042 0.1061 0.085 Uiso 1 1 calc R U

loop_
_atom_site_aniso_label
_atom_site_aniso_U_11
_atom_site_aniso_U_22
_atom_site_aniso_U_33
_atom_site_aniso_U_23
_atom_site_aniso_U_13
_atom_site_aniso_U_12
N1 0.043(6) 0.019(4) 0.036(6) -0.003(4) 0.012(4) -0.001(4)
C2 0.033(6) 0.028(6) 0.048(9) -0.003(6) 0.008(6) 0.001(5)
N3 0.031(5) 0.023(5) 0.040(6) -0.006(4) 0.014(4) -0.001(4)
C4 0.034(6) 0.013(4) 0.036(7) -0.002(5) 0.006(5) 0.001(4)
C5 0.036(6) 0.015(5) 0.035(7) -0.008(5) 0.002(5) 0.002(4)
N6 0.043(6) 0.024(5) 0.024(6) -0.003(4) 0.004(4) 0.006(4)
C7 0.038(6) 0.024(5) 0.046(8) -0.012(6) 0.001(6) 0.008(5)
N8 0.036(5) 0.026(5) 0.035(6) -0.004(4) 0.003(4) 0.003(4)
C9 0.033(6) 0.023(5) 0.038(8) -0.012(5) 0.002(5) 0.000(4)
C10 0.037(6) 0.022(5) 0.034(7) 0.005(5) 0.009(5) 0.004(4)
C11 0.064(8) 0.027(6) 0.040(8) -0.002(6) 0.004(6) 0.002(5)
O12 0.044(5) 0.038(5) 0.041(6) -0.005(4) 0.004(4) 0.009(4)
C13 0.034(6) 0.038(7) 0.057(9) -0.008(6) 0.006(6) -0.003(5)
O14 0.041(4) 0.021(4) 0.036(5) 0.002(4) 0.011(4) -0.002(3)
N15 0.035(5) 0.023(4) 0.036(6) -0.004(4) 0.013(4) 0.002(4)
C16 0.034(6) 0.021(5) 0.037(8) -0.004(5) 0.009(5) 0.000(4)
N17 0.033(5) 0.025(5) 0.038(7) -0.007(4) 0.010(4) 0.002(4)
C18 0.027(5) 0.016(5) 0.039(7) -0.001(5) 0.009(5) -0.001(4)
C19 0.032(6) 0.018(5) 0.037(7) -0.007(5) 0.013(5) -0.007(4)
N20 0.042(5) 0.021(4) 0.035(6) -0.004(4) 0.008(5) 0.000(4)
C21 0.030(6) 0.021(5) 0.049(8) -0.011(5) 0.014(5) -0.001(4)
N22 0.039(5) 0.020(4) 0.039(6) -0.004(4) 0.009(4) -0.001(4)
C23 0.054(7) 0.018(5) 0.034(8) -0.014(5) 0.011(6) -0.005(5)
C24 0.046(7) 0.018(5) 0.036(8) 0.008(5) 0.010(6) -0.001(4)
C25 0.042(7) 0.024(6) 0.052(9) 0.004(6) 0.004(6) -0.001(5)
O26 0.033(4) 0.031(4) 0.053(6) 0.001(4) 0.009(4) 0.000(3)
C27 0.034(6) 0.036(6) 0.048(9) -0.003(6) 0.006(6) 0.002(5)
O28 0.048(5) 0.020(4) 0.035(5) 0.005(4) 0.010(4) 0.000(3)
N31 0.035(5) 0.023(4) 0.030(6) 0.005(4) 0.014(4) 0.001(4)
C32 0.055(8) 0.022(5) 0.035(8) 0.002(5) 0.004(6) -0.001(5)
N33 0.029(5) 0.027(5) 0.042(7) 0.004(5) 0.002(4) 0.001(4)
C34 0.033(6) 0.028(6) 0.046(8) 0.005(6) 0.011(6) -0.003(5)
C35 0.039(6) 0.022(5) 0.033(7) 0.007(5) 0.014(5) 0.001(4)
N36 0.034(5) 0.025(4) 0.039(7) 0.000(4) 0.016(5) 0.000(4)
C37 0.025(5) 0.020(5) 0.054(8) 0.014(6) 0.008(5) 0.000(4)
N38 0.040(5) 0.022(5) 0.039(7) 0.002(4) 0.007(5) -0.002(4)
C39 0.034(6) 0.018(5) 0.058(9) 0.005(6) 0.013(6) 0.004(5)
C40 0.037(6) 0.030(6) 0.060(10) -0.008(6) 0.007(6) 0.001(5)
C41 0.029(6) 0.027(6) 0.061(9) 0.008(6) 0.017(6) 0.001(4)
O42 0.031(4) 0.039(5) 0.048(6) -0.001(4) 0.003(4) -0.003(3)
C43 0.041(7) 0.040(7) 0.056(10) -0.018(7) 0.002(6) 0.001(5)
O44 0.041(5) 0.032(4) 0.055(6) -0.006(4) 0.012(4) 0.003(4)
N45 0.034(5) 0.021(4) 0.035(6) -0.002(4) 0.008(4) -0.002(4)
C46 0.044(7) 0.021(5) 0.034(7) -0.004(5) 0.012(5) -0.004(4)
N47 0.040(5) 0.025(5) 0.042(7) 0.001(5) 0.014(5) 0.002(4)
C48 0.033(6) 0.027(5) 0.036(8) -0.003(5) 0.019(5) -0.002(4)
C49 0.030(6) 0.022(5) 0.038(8) 0.005(5) 0.004(5) -0.004(4)
N50 0.035(5) 0.017(4) 0.037(6) -0.001(4) 0.010(4) -0.002(4)
C51 0.035(6) 0.018(5) 0.058(9) 0.018(6) 0.013(6) -0.001(4)
N52 0.035(5) 0.026(5) 0.031(6) 0.004(4) 0.009(4) -0.004(4)
C53 0.037(6) 0.022(5) 0.035(7) 0.011(5) 0.009(5) -0.006(4)
C54 0.045(7) 0.033(6) 0.053(9) -0.010(6) 0.014(6) 0.001(5)
C55 0.033(6) 0.028(6) 0.038(8) 0.008(5) 0.003(5) 0.000(4)
O56 0.031(4) 0.035(4) 0.035(5) -0.002(4) 0.013(3) 0.001(3)
C57 0.051(7) 0.029(6) 0.033(8) -0.003(5) 0.011(6) -0.004(5)
O58 0.032(4) 0.036(5) 0.048(6) 0.002(4) 0.006(4) -0.004(3)
C61 0.034(7) 0.027(6) 0.091(14) 0.001(7) 0.017(7) -0.007(5)
O62 0.060(7) 0.071(7) 0.067(8) 0.007(7) 0.015(6) -0.019(5)
O63 0.075(7) 0.036(5) 0.062(7) 0.013(5) 0.029(6) 0.006(4)
C64 0.058(8) 0.036(7) 0.065(11) -0.015(7) -0.002(7) 0.011(6)
C65 0.088(11) 0.023(6) 0.053(10) -0.009(6) -0.006(8) 0.005(6)
C66 0.080(11) 0.030(6) 0.030(8) -0.003(6) 0.031(8) -0.009(6)
O67 0.079(7) 0.036(5) 0.039(6) 0.006(4) 0.009(5) 0.003(5)
O68 0.057(5) 0.031(5) 0.051(7) 0.010(4) 0.029(5) -0.005(4)
C69 0.031(6) 0.057(8) 0.058(10) 0.005(7) 0.008(6) -0.005(6)
C71 0.041(7) 0.015(5) 0.032(8) -0.004(5) -0.005(5) 0.005(4)
O72 0.042(5) 0.042(5) 0.041(6) -0.009(4) 0.008(4) -0.002(4)
O73 0.035(4) 0.031(4) 0.040(5) -0.011(4) 0.010(4) -0.002(3)
C74 0.047(7) 0.019(5) 0.036(8) 0.003(5) 0.004(6) 0.002(5)
C75 0.037(6) 0.041(7) 0.044(9) -0.005(6) 0.013(6) -0.007(5)
C76 0.043(7) 0.020(5) 0.042(8) -0.007(5) 0.011(6) 0.004(5)
C77 0.055(8) 0.020(5) 0.022(7) -0.004(5) 0.005(6) -0.003(5)
O78 0.037(5) 0.037(4) 0.051(6) -0.011(4) 0.011(4) 0.000(4)
O79 0.048(5) 0.034(4) 0.027(5) -0.011(4) 0.010(4) -0.001(4)
N81 0.067(9) 0.048(7) 0.077(11) -0.003(8) 0.015(7) 0.004(6)
C82 0.062(9) 0.041(8) 0.046(9) 0.000(7) 0.013(7) 0.006(7)
C83 0.070(10) 0.039(7) 0.059(11) 0.002(7) 0.001(8) 0.002(7)

loop_
_atom_type_symbol
_atom_type_description
_atom_type_scat_dispersion_real
_atom_type_scat_dispersion_imag
_atom_type_scat_source
C C 0.0050 0.0020 'International Tables Vol C Tables 4.2.6.8 and 6.1.1.4'
H H 0.0000 0.0000 'International Tables Vol C Tables 4.2.6.8 and 6.1.1.4'
N N 0.0090 0.0050 'International Tables Vol C Tables 4.2.6.8 and 6.1.1.4'
O O 0.0150 0.0080 'International Tables Vol C Tables 4.2.6.8 and 6.1.1.4'

loop_
_geom_angle_atom_site_label_1
_geom_angle_atom_site_label_2
_geom_angle_atom_site_label_3
_geom_angle
C5 N1 C2 104.4(10)
N3 C2 N1 113.3(11)
N3 C2 H2 123.3
N1 C2 H2 123.3
C2 N3 C4 105.7(10)
C2 N3 C10 128.0(10)
C4 N3 C10 126.2(10)
C5 C4 N3 104.8(10)
C5 C4 C9 123.4(10)
N3 C4 C9 131.7(11)
N1 C5 C4 111.7(10)
N1 C5 N6 127.6(11)
C4 C5 N6 120.7(10)
C7 N6 C5 121.3(11)
C7 N6 C11 119.1(10)
C5 N6 C11 119.5(10)
O12 C7 N6 124.0(13)
O12 C7 N8 119.9(11)
N6 C7 N8 116.0(10)
C9 N8 C7 126.7(10)
C9 N8 C13 116.2(11)
C7 N8 C13 117.1(10)
O14 C9 N8 121.8(11)
O14 C9 C4 126.6(10)
N8 C9 C4 111.7(11)
N3 C10 H10A 109.5
N3 C10 H10B 109.5
H10A C10 H10B 109.5
N3 C10 H10C 109.5
H10A C10 H10C 109.5
H10B C10 H10C 109.5
N6 C11 H11A 109.5
N6 C11 H11B 109.5
H11A C11 H11B 109.5
N6 C11 H11C 109.5
H11A C11 H11C 109.5
H11B C11 H11C 109.5
N8 C13 H13A 109.5
N8 C13 H13B 109.5
H13A C13 H13B 109.5
N8 C13 H13C 109.5
H13A C13 H13C 109.5
H13B C13 H13C 109.5
C16 N15 C19 104.2(10)
N15 C16 N17 113.7(10)
N15 C16 H16 123.2
N17 C16 H16 123.2
C16 N17 C18 104.9(10)
C16 N17 C24 127.5(10)
C18 N17 C24 127.5(9)
C19 C18 N17 105.6(9)
C19 C18 C23 123.8(10)
N17 C18 C23 130.6(11)
N15 C19 C18 111.6(10)
N15 C19 N20 127.1(11)
C18 C19 N20 121.3(10)
C19 N20 C21 120.0(11)
C19 N20 C25 120.8(10)
C21 N20 C25 119.2(10)
O26 C21 N20 122.2(12)
O26 C21 N22 120.6(11)
N20 C21 N22 117.0(10)
C21 N22 C23 126.8(10)
C21 N22 C27 114.9(10)
C23 N22 C27 118.3(10)
O28 C23 N22 122.4(11)
O28 C23 C18 126.6(11)
N22 C23 C18 111.0(10)
N17 C24 H24A 109.5
N17 C24 H24B 109.5
H24A C24 H24B 109.5
N17 C24 H24C 109.5
H24A C24 H24C 109.5
H24B C24 H24C 109.5
N20 C25 H25A 109.5
N20 C25 H25B 109.5
H25A C25 H25B 109.5
N20 C25 H25C 109.5
H25A C25 H25C 109.5
H25B C25 H25C 109.5
N22 C27 H27A 109.5
N22 C27 H27B 109.5
H27A C27 H27B 109.5
N22 C27 H27C 109.5
H27A C27 H27C 109.5
H27B C27 H27C 109.5
C32 N31 C35 103.6(10)
N31 C32 N33 113.1(11)
N31 C32 H32 123.5
N33 C32 H32 123.5
C32 N33 C34 105.7(10)
C32 N33 C40 127.1(10)
C34 N33 C40 127.1(11)
C35 C34 N33 106.3(11)
C35 C34 C39 122.5(11)
N33 C34 C39 131.1(11)
C34 C35 N31 111.3(10)
C34 C35 N36 123.0(12)
N31 C35 N36 125.7(10)
C35 N36 C37 118.4(9)
C35 N36 C41 122.1(11)
C37 N36 C41 119.5(10)
O42 C37 N36 121.4(11)
O42 C37 N38 121.1(12)
N36 C37 N38 117.5(10)
C37 N38 C39 125.7(11)
C37 N38 C43 114.7(10)
C39 N38 C43 119.6(11)
O44 C39 N38 120.4(12)
O44 C39 C34 127.0(11)
N38 C39 C34 112.6(10)
N33 C40 H40A 109.5
N33 C40 H40B 109.5
H40A C40 H40B 109.5
N33 C40 H40C 109.5
H40A C40 H40C 109.5
H40B C40 H40C 109.5
N36 C41 H41A 109.5
N36 C41 H41B 109.5
H41A C41 H41B 109.5
N36 C41 H41C 109.5
H41A C41 H41C 109.5
H41B C41 H41C 109.5
N38 C43 H43A 109.5
N38 C43 H43B 109.5
H43A C43 H43B 109.5
N38 C43 H43C 109.5
H43A C43 H43C 109.5
H43B C43 H43C 109.5
C46 N45 C49 102.7(9)
N45 C46 N47 114.3(10)
N45 C46 H46 122.8
N47 C46 H46 122.8
C46 N47 C48 105.6(10)
C46 N47 C54 126.8(10)
C48 N47 C54 127.6(11)
C49 C48 N47 103.9(11)
C49 C48 C53 124.9(11)
N47 C48 C53 131.2(11)
N45 C49 C48 113.5(10)
N45 C49 N50 125.9(10)
C48 C49 N50 120.6(11)
C51 N50 C49 119.1(10)
C51 N50 C55 120.8(10)
C49 N50 C55 120.1(10)
O56 C51 N50 122.3(11)
O56 C51 N52 120.6(13)
N50 C51 N52 117.1(10)
C51 N52 C53 128.0(11)
C51 N52 C57 115.3(10)
C53 N52 C57 116.7(10)
O58 C53 N52 122.8(12)
O58 C53 C48 126.9(11)
N52 C53 C48 110.3(10)
N47 C54 H54A 109.5
N47 C54 H54B 109.5
H54A C54 H54B 109.5
N47 C54 H54C 109.5
H54A C54 H54C 109.5
H54B C54 H54C 109.5
N50 C55 H55A 109.5
N50 C55 H55B 109.5
H55A C55 H55B 109.5
N50 C55 H55C 109.5
H55A C55 H55C 109.5
H55B C55 H55C 109.5
N52 C57 H57A 109.5
N52 C57 H57B 109.5
H57A C57 H57B 109.5
N52 C57 H57C 109.5
H57A C57 H57C 109.5
H57B C57 H57C 109.5
O62 C61 O63 123.0(13)
O62 C61 C64 122.0(13)
O63 C61 C64 114.8(16)
C61 O63 H63 109.5
C65 C64 C61 118.3(14)
C65 C64 C69 124.8(16)
C61 C64 C69 116.9(14)
C64 C65 C66 124.3(16)
C64 C65 H65 117.8
C66 C65 H65 117.8
O67 C66 O68 121.7(12)
O67 C66 C65 128.3(14)
O68 C66 C65 110.0(14)
C66 O68 H68 109.5
C64 C69 H69A 109.5
C64 C69 H69B 109.5
H69A C69 H69B 109.5
C64 C69 H69C 109.5
H69A C69 H69C 109.5
H69B C69 H69C 109.5
O72 C71 O73 122.0(10)
O72 C71 C74 121.7(11)
O73 C71 C74 116.3(11)
C71 O73 H73 109.5
C76 C74 C71 119.8(12)
C76 C74 C75 126.4(11)
C71 C74 C75 113.8(11)
C74 C75 H75A 109.5
C74 C75 H75B 109.5
H75A C75 H75B 109.5
C74 C75 H75C 109.5
H75A C75 H75C 109.5
H75B C75 H75C 109.5
C74 C76 C77 126.6(12)
C74 C76 H76 116.7
C77 C76 H76 116.7
O78 C77 O79 123.7(10)
O78 C77 C76 124.4(11)
O79 C77 C76 111.8(11)
C77 O79 H79 109.5
N81 C82 C83 177.5(17)
C82 C83 H83A 109.5
C82 C83 H83B 109.5
H83A C83 H83B 109.5
C82 C83 H83C 109.5
H83A C83 H83C 109.5
H83B C83 H83C 109.5

loop_
_geom_bond_atom_site_label_1
_geom_bond_atom_site_label_2
_geom_bond_distance
N1 C5 1.339(14)
N1 C2 1.344(17)
C2 N3 1.328(16)
C2 H2 0.9500
N3 C4 1.406(15)
N3 C10 1.444(16)
C4 C5 1.375(17)
C4 C9 1.425(16)
C5 N6 1.375(14)
N6 C7 1.357(15)
N6 C11 1.461(17)
C7 O12 1.209(14)
C7 N8 1.431(17)
N8 C9 1.393(15)
N8 C13 1.450(15)
C9 O14 1.228(15)
C10 H10A 0.9800
C10 H10B 0.9800
C10 H10C 0.9800
C11 H11A 0.9800
C11 H11B 0.9800
C11 H11C 0.9800
C13 H13A 0.9800
C13 H13B 0.9800
C13 H13C 0.9800
N15 C16 1.326(16)
N15 C19 1.352(14)
C16 N17 1.352(15)
C16 H16 0.9500
N17 C18 1.396(14)
N17 C24 1.432(16)
C18 C19 1.368(17)
C18 C23 1.437(16)
C19 N20 1.373(15)
N20 C21 1.382(16)
N20 C25 1.447(17)
C21 O26 1.212(15)
C21 N22 1.407(17)
N22 C23 1.409(16)
N22 C27 1.464(15)
C23 O28 1.227(14)
C24 H24A 0.9800
C24 H24B 0.9800
C24 H24C 0.9800
C25 H25A 0.9800
C25 H25B 0.9800
C25 H25C 0.9800
C27 H27A 0.9800
C27 H27B 0.9800
C27 H27C 0.9800
N31 C32 1.334(15)
N31 C35 1.354(16)
C32 N33 1.343(17)
C32 H32 0.9500
N33 C34 1.368(16)
N33 C40 1.471(15)
C34 C35 1.356(16)
C34 C39 1.421(19)
C35 N36 1.375(15)
N36 C37 1.393(17)
N36 C41 1.456(15)
C37 O42 1.210(14)
C37 N38 1.402(16)
N38 C39 1.408(15)
N38 C43 1.443(17)
C39 O44 1.237(14)
C40 H40A 0.9800
C40 H40B 0.9800
C40 H40C 0.9800
C41 H41A 0.9800
C41 H41B 0.9800
C41 H41C 0.9800
C43 H43A 0.9800
C43 H43B 0.9800
C43 H43C 0.9800
N45 C46 1.322(15)
N45 C49 1.349(16)
C46 N47 1.347(16)
C46 H46 0.9500
N47 C48 1.395(15)
N47 C54 1.452(16)
C48 C49 1.367(17)
C48 C53 1.411(18)
C49 N50 1.392(15)
N50 C51 1.373(17)
N50 C55 1.457(15)
C51 O56 1.215(14)
C51 N52 1.397(15)
N52 C53 1.400(15)
N52 C57 1.463(16)
C53 O58 1.222(14)
C54 H54A 0.9800
C54 H54B 0.9800
C54 H54C 0.9800
C55 H55A 0.9800
C55 H55B 0.9800
C55 H55C 0.9800
C57 H57A 0.9800
C57 H57B 0.9800
C57 H57C 0.9800
C61 O62 1.175(19)
C61 O63 1.351(18)
C61 C64 1.51(2)
O63 H63 0.8400
C64 C65 1.29(2)
C64 C69 1.504(18)
C65 C66 1.53(2)
C65 H65 0.9500
C66 O67 1.239(18)
C66 O68 1.292(18)
O68 H68 0.8400
C69 H69A 0.9800
C69 H69B 0.9800
C69 H69C 0.9800
C71 O72 1.219(15)
C71 O73 1.308(15)
C71 C74 1.499(17)
O73 H73 0.8400
C74 C76 1.296(18)
C74 C75 1.507(17)
C75 H75A 0.9800
C75 H75B 0.9800
C75 H75C 0.9800
C76 C77 1.501(16)
C76 H76 0.9500
C77 O78 1.217(14)
C77 O79 1.329(15)
O79 H79 0.8400
N81 C82 1.14(2)
C82 C83 1.44(2)
C83 H83A 0.9800
C83 H83B 0.9800
C83 H83C 0.9800

loop_
_geom_torsion_atom_site_label_1
_geom_torsion_atom_site_label_2
_geom_torsion_atom_site_label_3
_geom_torsion_atom_site_label_4
_geom_torsion
C5 N1 C2 N3 -0.4(13)
N1 C2 N3 C4 -0.3(13)
N1 C2 N3 C10 176.5(10)
C2 N3 C4 C5 0.9(11)
C10 N3 C4 C5 -176.1(10)
C2 N3 C4 C9 -176.8(11)
C10 N3 C4 C9 6.2(18)
C2 N1 C5 C4 0.9(12)
C2 N1 C5 N6 179.6(11)
N3 C4 C5 N1 -1.1(12)
C9 C4 C5 N1 176.8(9)
N3 C4 C5 N6 -179.9(9)
C9 C4 C5 N6 -2.0(16)
N1 C5 N6 C7 -178.3(10)
C4 C5 N6 C7 0.3(16)
N1 C5 N6 C11 -1.7(16)
C4 C5 N6 C11 176.8(10)
C5 N6 C7 O12 179.7(10)
C11 N6 C7 O12 3.1(17)
C5 N6 C7 N8 -1.2(15)
C11 N6 C7 N8 -177.8(9)
O12 C7 N8 C9 -176.6(10)
N6 C7 N8 C9 4.3(15)
O12 C7 N8 C13 2.5(15)
N6 C7 N8 C13 -176.7(10)
C7 N8 C9 O14 173.3(10)
C13 N8 C9 O14 -5.7(15)
C7 N8 C9 C4 -5.6(15)
C13 N8 C9 C4 175.4(9)
C5 C4 C9 O14 -174.6(11)
N3 C4 C9 O14 2.8(19)
C5 C4 C9 N8 4.3(14)
N3 C4 C9 N8 -178.4(11)
C19 N15 C16 N17 0.5(12)
N15 C16 N17 C18 0.3(12)
N15 C16 N17 C24 -176.8(10)
C16 N17 C18 C19 -1.0(11)
C24 N17 C18 C19 176.1(10)
C16 N17 C18 C23 178.9(11)
C24 N17 C18 C23 -4.1(18)
C16 N15 C19 C18 -1.2(12)
C16 N15 C19 N20 -179.3(11)
N17 C18 C19 N15 1.3(12)
C23 C18 C19 N15 -178.5(10)
N17 C18 C19 N20 179.6(9)
C23 C18 C19 N20 -0.3(16)
N15 C19 N20 C21 179.6(10)
C18 C19 N20 C21 1.7(15)
N15 C19 N20 C25 1.8(16)
C18 C19 N20 C25 -176.1(10)
C19 N20 C21 O26 -177.6(10)
C25 N20 C21 O26 0.3(16)
C19 N20 C21 N22 -0.7(15)
C25 N20 C21 N22 177.2(10)
O26 C21 N22 C23 175.1(10)
N20 C21 N22 C23 -1.9(16)
O26 C21 N22 C27 -3.5(15)
N20 C21 N22 C27 179.6(10)
C21 N22 C23 O28 -174.8(10)
C27 N22 C23 O28 3.7(15)
C21 N22 C23 C18 3.1(14)
C27 N22 C23 C18 -178.4(10)
C19 C18 C23 O28 175.8(11)
N17 C18 C23 O28 -4.0(19)
C19 C18 C23 N22 -1.9(14)
N17 C18 C23 N22 178.3(10)
C35 N31 C32 N33 0.1(12)
N31 C32 N33 C34 0.4(13)
N31 C32 N33 C40 -175.8(11)
C32 N33 C34 C35 -0.7(12)
C40 N33 C34 C35 175.5(10)
C32 N33 C34 C39 179.0(12)
C40 N33 C34 C39 -5(2)
N33 C34 C35 N31 0.8(13)
C39 C34 C35 N31 -178.9(10)
N33 C34 C35 N36 -179.7(10)
C39 C34 C35 N36 0.5(18)
C32 N31 C35 C34 -0.6(12)
C32 N31 C35 N36 -180.0(11)
C34 C35 N36 C37 3.0(16)
N31 C35 N36 C37 -177.7(10)
C34 C35 N36 C41 -177.8(11)
N31 C35 N36 C41 1.6(17)
C35 N36 C37 O42 176.8(10)
C41 N36 C37 O42 -2.4(16)
C35 N36 C37 N38 -3.3(14)
C41 N36 C37 N38 177.4(10)
O42 C37 N38 C39 -179.7(10)
N36 C37 N38 C39 0.4(16)
O42 C37 N38 C43 -1.3(15)
N36 C37 N38 C43 178.8(10)
C37 N38 C39 O44 -177.4(10)
C43 N38 C39 O44 4.3(17)
C37 N38 C39 C34 2.7(16)
C43 N38 C39 C34 -175.6(10)
C35 C34 C39 O44 176.9(12)
N33 C34 C39 O44 -3(2)
C35 C34 C39 N38 -3.2(16)
N33 C34 C39 N38 177.1(12)
C49 N45 C46 N47 1.5(13)
N45 C46 N47 C48 -1.7(13)
N45 C46 N47 C54 176.3(11)
C46 N47 C48 C49 1.1(12)
C54 N47 C48 C49 -176.9(11)
C46 N47 C48 C53 -179.5(12)
C54 N47 C48 C53 2(2)
C46 N45 C49 C48 -0.7(13)
C46 N45 C49 N50 -179.1(11)
N47 C48 C49 N45 -0.3(13)
C53 C48 C49 N45 -179.6(10)
N47 C48 C49 N50 178.2(9)
C53 C48 C49 N50 -1.2(18)
N45 C49 N50 C51 178.0(10)
C48 C49 N50 C51 -0.2(15)
N45 C49 N50 C55 -1.5(16)
C48 C49 N50 C55 -179.7(10)
C49 N50 C51 O56 -178.9(10)
C55 N50 C51 O56 0.6(15)
C49 N50 C51 N52 1.2(14)
C55 N50 C51 N52 -179.3(9)
O56 C51 N52 C53 179.1(10)
N50 C51 N52 C53 -1.0(16)
O56 C51 N52 C57 2.5(15)
N50 C51 N52 C57 -177.5(9)
C51 N52 C53 O58 -179.6(10)
C57 N52 C53 O58 -3.1(15)
C51 N52 C53 C48 -0.3(15)
C57 N52 C53 C48 176.2(9)
C49 C48 C53 O58 -179.3(11)
N47 C48 C53 O58 1(2)
C49 C48 C53 N52 1.4(16)
N47 C48 C53 N52 -177.8(11)
O62 C61 C64 C65 175.5(14)
O63 C61 C64 C65 -9.3(18)
O62 C61 C64 C69 -3(2)
O63 C61 C64 C69 172.5(11)
C61 C64 C65 C66 -178.2(12)
C69 C64 C65 C66 0(2)
C64 C65 C66 O67 -1(2)
C64 C65 C66 O68 178.6(12)
O72 C71 C74 C76 175.3(11)
O73 C71 C74 C76 -4.2(15)
O72 C71 C74 C75 -6.2(15)
O73 C71 C74 C75 174.3(10)
C71 C74 C76 C77 179.7(10)
C75 C74 C76 C77 1.5(19)
C74 C76 C77 O78 -10.4(19)
C74 C76 C77 O79 173.1(11)
